data_7028659
loop_
_publ_author_name
'Hameury, Sophie'
'de Fr\'emont, Pierre'
'R Breuil, Pierre-Alain'
'Olivier-Bourbigou, H\'el\`ene'
'Braunstein, Pierre'

_publ_section_title
;
 Synthesis and characterization of oxygen-functionalised-NHC silver(i)
 complexes and NHC transmetallation to nickel(ii).
;
_journal_issue 12
_journal_name_full 'Dalton transactions (Cambridge, England : 2003)'
_journal_page_first 4700
_journal_page_last 4710
_journal_paper_doi 10.1039/c3dt52773e
_journal_volume 43
_journal_year 2014
_chemical_absolute_configuration ad
_chemical_formula_moiety '4(C17 H25 N2 O), Cl4 Ni, 2(Cl)'
_chemical_formula_sum 'C68 H100 Cl6 N8 Ni O4'
_chemical_formula_weight 1364.97
_chemical_name_common '[(EtOH)DiPPImH]2ClNiCl4'
_space_group_IT_number 18
_symmetry_cell_setting orthorhombic
_symmetry_Int_Tables_number 18
_symmetry_space_group_name_Hall 'P 2ac 2ac'
_symmetry_space_group_name_H-M 'P 21 2 21'
_atom_sites_solution_hydrogens geom
_atom_sites_solution_primary direct
_atom_sites_solution_secondary difmap
_audit_creation_method SHELXL-97
_cell_angle_alpha 90.00
_cell_angle_beta 90.00
_cell_angle_gamma 90.00
_cell_formula_units_Z 2
_cell_length_a 14.9628(4)
_cell_length_b 15.0822(3)
_cell_length_c 16.1788(5)
_cell_measurement_reflns_used 20200
_cell_measurement_temperature 173(2)
_cell_measurement_theta_max 27.485
_cell_measurement_theta_min 0.998
_cell_volume 3651.10(17)
_computing_cell_refinement 'HKL Scalepack (Otwinowski & Minor 1997)'
_computing_data_collection 'Collect (Bruker AXS BV, 1997-2004)'
_computing_data_reduction 'HKL Denzo and Scalepack (Otwinowski & Minor 1997)'
_computing_molecular_graphics 'Ortep-3 for Windows (Farrugia, 1997)'
_computing_publication_material 'WinGX publication routines (Farrugia, 1999)'
_computing_structure_refinement 'SHELXL-97 (Sheldrick, 2008)'
_computing_structure_solution 'Sir 97'
_diffrn_ambient_temperature 173(2)
_diffrn_detector_area_resol_mean 9
_diffrn_measured_fraction_theta_full 0.998
_diffrn_measured_fraction_theta_max 0.998
_diffrn_measurement_device_type KappaCCD
_diffrn_measurement_method 'CCD rotation images, thick slices'
_diffrn_radiation_monochromator graphite
_diffrn_radiation_probe x-ray
_diffrn_radiation_type MoK\a
_diffrn_radiation_wavelength 0.71073
_diffrn_reflns_av_R_equivalents 0.0748
_diffrn_reflns_av_unetI/netI 0.0685
_diffrn_reflns_limit_h_max 18
_diffrn_reflns_limit_h_min -18
_diffrn_reflns_limit_k_max 13
_diffrn_reflns_limit_k_min -18
_diffrn_reflns_limit_l_max 17
_diffrn_reflns_limit_l_min -19
_diffrn_reflns_number 29561
_diffrn_reflns_theta_full 26.00
_diffrn_reflns_theta_max 26.00
_diffrn_reflns_theta_min 2.72
_diffrn_source 'fine-focus sealed tube'
_exptl_absorpt_coefficient_mu 0.535
_exptl_absorpt_correction_T_max 0.9815
_exptl_absorpt_correction_T_min 0.8379
_exptl_absorpt_correction_type multi-scan
_exptl_absorpt_process_details 'R.H. Blessing, Acta Crystallogr., Sect A 1995, 51, 33-38.'
_exptl_crystal_colour Blue
_exptl_crystal_density_diffrn 1.242
_exptl_crystal_density_method 'not measured'
_exptl_crystal_description Prism
_exptl_crystal_F_000 1452
_exptl_crystal_recrystallization_method 'Pentane- DCM'
_exptl_crystal_size_max 0.15
_exptl_crystal_size_mid 0.12
_exptl_crystal_size_min 0.10
_refine_diff_density_max 0.608
_refine_diff_density_min -0.309
_refine_diff_density_rms 0.055
_refine_ls_abs_structure_details 'Flack H D (1983), Acta Cryst. A39, 876-881'
_refine_ls_abs_structure_Flack 0.018(17)
_refine_ls_extinction_method none
_refine_ls_goodness_of_fit_ref 1.142
_refine_ls_hydrogen_treatment mixed
_refine_ls_matrix_type full
_refine_ls_number_parameters 410
_refine_ls_number_reflns 7164
_refine_ls_number_restraints 0
_refine_ls_restrained_S_all 1.142
_refine_ls_R_factor_all 0.0840
_refine_ls_R_factor_gt 0.0637
_refine_ls_shift/su_max 0.001
_refine_ls_shift/su_mean 0.000
_refine_ls_structure_factor_coef Fsqd
_refine_ls_weighting_details 'calc w=1/[\s^2^(Fo^2^)+(0.0279P)^2^+2.0743P] where P=(Fo^2^+2Fc^2^)/3'
_refine_ls_weighting_scheme calc
_refine_ls_wR_factor_gt 0.0986
_refine_ls_wR_factor_ref 0.1029
_reflns_number_gt 5998
_reflns_number_total 7164
_reflns_threshold_expression >2sigma(I)
_cod_data_source_file c3dt52773e.txt
_cod_data_source_block compound_8
_cod_database_code 7028659

loop_
_symmetry_equiv_pos_as_xyz
'x, y, z'
'-x+1/2, -y, z+1/2'
'x+1/2, -y, -z+1/2'
'-x, y, -z'

loop_
_atom_site_label
_atom_site_type_symbol
_atom_site_fract_x
_atom_site_fract_y
_atom_site_fract_z
_atom_site_U_iso_or_equiv
_atom_site_adp_type
_atom_site_occupancy
_atom_site_symmetry_multiplicity
_atom_site_calc_flag
_atom_site_refinement_flags
C901 C 0.7276(2) -0.09612(19) 0.7852(2) 0.0245(8) Uani 1 1 d .
C902 C 0.7383(2) -0.1527(2) 0.7180(2) 0.0268(8) Uani 1 1 d .
C013 C 0.9442(2) 0.5471(2) 0.9052(2) 0.0302(8) Uani 1 1 d .
H01A H 0.9414 0.5068 0.9519 0.036 Uiso 1 1 calc R
H01B H 0.9409 0.6072 0.9263 0.036 Uiso 1 1 calc R
C014 C 0.6340(2) -0.2513(2) 0.7846(2) 0.0332(9) Uani 1 1 d .
H014 H 0.6021 -0.3043 0.7846 0.040 Uiso 1 1 calc R
C015 C 0.6722(2) -0.1129(2) 0.8520(2) 0.0287(8) Uani 1 1 d .
C016 C 0.6581(2) 0.3479(2) 0.7876(2) 0.0309(9) Uani 1 1 d .
C017 C 0.8016(2) -0.1341(2) 0.6469(2) 0.0341(9) Uani 1 1 d .
H017 H 0.8237 -0.0733 0.6533 0.041 Uiso 1 1 calc R
C900 C 0.7432(2) 0.0634(2) 0.7450(2) 0.0315(9) Uani 1 1 d .
H018 H 0.6894 0.0693 0.7167 0.038 Uiso 1 1 calc R
C019 C 0.8234(3) 0.3948(3) 0.6095(2) 0.0438(10) Uani 1 1 d .
H019 H 0.8344 0.4549 0.6301 0.053 Uiso 1 1 calc R
C1 C 0.8421(2) 0.4497(2) 0.8268(2) 0.0246(7) Uani 1 1 d .
H1 H 0.8661 0.3964 0.8455 0.029 Uiso 1 1 calc R
C021 C 0.7249(2) 0.3851(2) 0.7389(2) 0.0277(8) Uani 1 1 d .
C18 C 0.8547(2) 0.0066(2) 0.8157(2) 0.0293(8) Uani 1 1 d .
H18 H 0.8907 -0.0329 0.8448 0.035 Uiso 1 1 calc R
C023 C 1.0310(2) 0.5341(3) 0.8599(2) 0.0382(10) Uani 1 1 d .
H02A H 1.0341 0.5760 0.8145 0.046 Uiso 1 1 calc R
H02B H 1.0802 0.5467 0.8971 0.046 Uiso 1 1 calc R
C024 C 0.9557(2) 0.1390(2) 0.8248(3) 0.0422(10) Uani 1 1 d .
H02C H 0.9727 0.1798 0.7812 0.051 Uiso 1 1 calc R
H02D H 1.0041 0.0970 0.8323 0.051 Uiso 1 1 calc R
C025 C 0.6255(2) -0.1934(2) 0.8508(2) 0.0341(9) Uani 1 1 d .
H025 H 0.5884 -0.2081 0.8948 0.041 Uiso 1 1 calc R
C026 C 0.7461(2) 0.3561(2) 0.6588(2) 0.0324(9) Uani 1 1 d .
C027 C 0.6599(3) -0.0473(2) 0.9219(2) 0.0394(9) Uani 1 1 d .
H027 H 0.7115 -0.0073 0.9215 0.047 Uiso 1 1 calc R
C028 C 0.6561(3) -0.0911(3) 1.0064(3) 0.0551(11) Uani 1 1 d .
H02E H 0.6543 -0.0463 1.0485 0.083 Uiso 1 1 calc R
H02F H 0.7082 -0.1274 1.0141 0.083 Uiso 1 1 calc R
H02G H 0.6035 -0.1273 1.0101 0.083 Uiso 1 1 calc R
C029 C 0.7590(2) 0.5474(2) 0.7605(2) 0.0348(9) Uani 1 1 d .
H029 H 0.7160 0.5719 0.7259 0.042 Uiso 1 1 calc R
C030 C 0.6938(3) 0.2870(2) 0.6277(3) 0.0446(11) Uani 1 1 d .
H030 H 0.7042 0.2663 0.5744 0.054 Uiso 1 1 calc R
C031 C 0.8048(2) 0.1269(2) 0.7565(2) 0.0368(9) Uani 1 1 d .
H031 H 0.8011 0.1853 0.7382 0.044 Uiso 1 1 calc R
C032 C 0.8169(3) 0.5917(2) 0.8084(2) 0.0346(9) Uani 1 1 d .
H032 H 0.8215 0.6530 0.8129 0.042 Uiso 1 1 calc R
C033 C 0.6275(3) 0.2490(2) 0.6740(3) 0.0481(12) Uani 1 1 d .
H033 H 0.5936 0.2032 0.6518 0.058 Uiso 1 1 calc R
C034 C 0.5761(3) 0.0088(3) 0.9050(3) 0.0568(13) Uani 1 1 d .
H03A H 0.5669 0.0493 0.9499 0.085 Uiso 1 1 calc R
H03B H 0.5251 -0.0295 0.8999 0.085 Uiso 1 1 calc R
H03C H 0.5840 0.0414 0.8546 0.085 Uiso 1 1 calc R
C035 C 0.6888(2) -0.2314(2) 0.7191(2) 0.0300(8) Uani 1 1 d .
H035 H 0.6931 -0.2707 0.6750 0.036 Uiso 1 1 calc R
C036 C 0.6334(3) 0.3828(3) 0.8720(2) 0.0422(10) Uani 1 1 d .
H036 H 0.6819 0.4217 0.8906 0.051 Uiso 1 1 calc R
C037 C 0.9418(3) 0.1893(3) 0.9030(3) 0.0453(11) Uani 1 1 d .
H03D H 0.9254 0.1490 0.9472 0.054 Uiso 1 1 calc R
H03E H 0.9966 0.2194 0.9186 0.054 Uiso 1 1 calc R
C038 C 0.8037(4) 0.4015(4) 0.5165(3) 0.0777(16) Uani 1 1 d .
H03F H 0.7542 0.4409 0.5077 0.117 Uiso 1 1 calc R
H03G H 0.7891 0.3438 0.4953 0.117 Uiso 1 1 calc R
H03H H 0.8554 0.4239 0.4883 0.117 Uiso 1 1 calc R
C039 C 0.6108(3) 0.2780(3) 0.7527(3) 0.0444(11) Uani 1 1 d .
H039 H 0.5666 0.2502 0.7836 0.053 Uiso 1 1 calc R
C040 C 0.6232(3) 0.3087(4) 0.9357(3) 0.0741(16) Uani 1 1 d .
H04A H 0.6750 0.2712 0.9343 0.111 Uiso 1 1 calc R
H04B H 0.5710 0.2742 0.9230 0.111 Uiso 1 1 calc R
H04C H 0.6170 0.3340 0.9899 0.111 Uiso 1 1 calc R
C041 C 0.7562(3) -0.1405(3) 0.5632(2) 0.0465(10) Uani 1 1 d .
H04D H 0.7989 -0.1279 0.5205 0.070 Uiso 1 1 calc R
H04E H 0.7082 -0.0983 0.5605 0.070 Uiso 1 1 calc R
H04F H 0.7328 -0.1992 0.5558 0.070 Uiso 1 1 calc R
C042 C 0.9081(3) 0.3405(3) 0.6241(3) 0.0609(13) Uani 1 1 d .
H04G H 0.9570 0.3669 0.5946 0.091 Uiso 1 1 calc R
H04H H 0.8990 0.2810 0.6047 0.091 Uiso 1 1 calc R
H04I H 0.9215 0.3395 0.6821 0.091 Uiso 1 1 calc R
C043 C 0.5474(3) 0.4384(3) 0.8682(3) 0.0642(14) Uani 1 1 d .
H04J H 0.5353 0.4632 0.9217 0.096 Uiso 1 1 calc R
H04K H 0.4984 0.4013 0.8517 0.096 Uiso 1 1 calc R
H04L H 0.5547 0.4853 0.8287 0.096 Uiso 1 1 calc R
C044 C 0.8816(3) -0.1961(4) 0.6520(3) 0.0669(14) Uani 1 1 d .
H04M H 0.9246 -0.1798 0.6106 0.100 Uiso 1 1 calc R
H04N H 0.8623 -0.2560 0.6428 0.100 Uiso 1 1 calc R
H04O H 0.9084 -0.1915 0.7057 0.100 Uiso 1 1 calc R
N1 N 0.77583(18) 0.45833(16) 0.77276(17) 0.0237(6) Uani 1 1 d .
N2 N 0.86818(18) 0.53042(17) 0.84960(17) 0.0248(6) Uani 1 1 d .
N4 N 0.77469(18) -0.01173(16) 0.78293(18) 0.0250(6) Uani 1 1 d .
N3 N 0.87368(19) 0.09056(17) 0.79971(18) 0.0305(7) Uani 1 1 d .
O1 O 1.04068(18) 0.4477(2) 0.82860(19) 0.0455(7) Uani 1 1 d .
Cl3 Cl 0.16245(8) 0.37885(7) 0.96371(6) 0.0549(3) Uani 1 1 d .
O2 O 0.8721(2) 0.25262(18) 0.88999(19) 0.0512(8) Uani 1 1 d .
Cl2 Cl 0.90046(7) 0.79944(6) 0.91918(7) 0.0432(3) Uani 1 1 d .
Cl1 Cl 0.92331(7) 0.96467(6) 1.08427(8) 0.0545(3) Uani 1 1 d .
Ni1 Ni 1.0000 0.87227(4) 1.0000 0.03003(17) Uani 1 2 d S
H2A H 0.867(3) 0.291(3) 0.934(3) 0.056(14) Uiso 1 1 d .
H1A H 1.063(3) 0.411(3) 0.868(3) 0.062(15) Uiso 1 1 d .

loop_
_atom_site_aniso_label
_atom_site_aniso_U_11
_atom_site_aniso_U_22
_atom_site_aniso_U_33
_atom_site_aniso_U_23
_atom_site_aniso_U_13
_atom_site_aniso_U_12
C901 0.0269(18) 0.0165(16) 0.030(2) 0.0018(14) -0.0107(17) 0.0001(13)
C902 0.031(2) 0.0219(17) 0.028(2) 0.0002(15) -0.0025(17) 0.0037(14)
C013 0.031(2) 0.0333(19) 0.026(2) 0.0034(16) -0.0034(17) -0.0122(16)
C014 0.032(2) 0.0222(18) 0.045(3) 0.0034(17) -0.0075(19) -0.0044(15)
C015 0.0274(18) 0.0262(18) 0.033(2) -0.0002(16) -0.0003(17) 0.0023(15)
C016 0.0248(19) 0.0270(18) 0.041(2) 0.0103(16) -0.0140(18) -0.0008(14)
C017 0.043(2) 0.0261(18) 0.034(2) -0.0059(17) 0.0036(18) -0.0050(16)
C900 0.033(2) 0.0255(18) 0.036(2) 0.0035(16) -0.0127(18) 0.0004(16)
C019 0.054(3) 0.042(2) 0.035(2) -0.0019(18) 0.002(2) 0.0119(19)
C1 0.0251(18) 0.0247(17) 0.0239(19) 0.0025(15) -0.0020(16) -0.0034(14)
C021 0.0308(19) 0.0187(16) 0.034(2) -0.0002(15) -0.0133(17) 0.0008(15)
C18 0.029(2) 0.0249(18) 0.034(2) 0.0037(15) -0.0017(18) 0.0032(15)
C023 0.033(2) 0.049(2) 0.032(2) 0.0096(19) -0.0041(17) -0.0146(17)
C024 0.036(2) 0.033(2) 0.058(3) 0.004(2) -0.009(2) -0.0104(17)
C025 0.030(2) 0.041(2) 0.031(2) 0.0016(18) 0.0052(17) -0.0022(17)
C026 0.033(2) 0.0266(18) 0.038(2) -0.0020(17) -0.0160(18) 0.0097(15)
C027 0.041(2) 0.038(2) 0.039(2) -0.0087(19) 0.009(2) -0.0026(18)
C028 0.073(3) 0.059(3) 0.033(2) -0.008(2) 0.004(3) 0.000(2)
C029 0.040(2) 0.0247(18) 0.040(2) 0.0017(17) -0.0181(18) 0.0076(16)
C030 0.052(3) 0.031(2) 0.050(3) -0.0164(19) -0.026(2) 0.0182(19)
C031 0.043(2) 0.0254(18) 0.042(2) 0.0067(18) -0.0057(18) -0.0015(17)
C032 0.048(2) 0.0186(17) 0.038(2) 0.0019(16) -0.013(2) -0.0008(16)
C033 0.041(2) 0.030(2) 0.074(4) -0.012(2) -0.032(2) -0.0015(18)
C034 0.066(3) 0.050(3) 0.054(3) -0.007(2) 0.021(3) 0.014(2)
C035 0.032(2) 0.0242(18) 0.034(2) -0.0073(16) -0.0068(18) 0.0040(15)
C036 0.039(2) 0.051(2) 0.037(2) 0.0099(19) -0.0032(19) -0.010(2)
C037 0.048(3) 0.036(2) 0.052(3) 0.008(2) -0.024(2) -0.0114(19)
C038 0.089(4) 0.100(4) 0.044(3) 0.014(3) 0.006(3) 0.023(3)
C039 0.032(2) 0.036(2) 0.064(3) 0.009(2) -0.018(2) -0.0041(18)
C040 0.063(3) 0.099(4) 0.061(4) 0.046(3) -0.011(3) -0.015(3)
C041 0.062(3) 0.042(2) 0.036(2) 0.0006(19) 0.004(2) 0.000(2)
C042 0.045(3) 0.067(3) 0.071(3) 0.007(3) 0.003(3) 0.012(2)
C043 0.071(3) 0.080(3) 0.042(3) -0.001(2) 0.007(3) 0.011(3)
C044 0.043(3) 0.102(4) 0.055(3) 0.005(3) 0.014(2) 0.020(3)
N1 0.0247(15) 0.0226(14) 0.0239(17) 0.0019(12) -0.0081(13) 0.0013(12)
N2 0.0282(15) 0.0264(15) 0.0198(16) -0.0003(12) -0.0048(13) -0.0042(12)
N4 0.0275(16) 0.0215(14) 0.0259(17) 0.0002(12) -0.0032(13) -0.0022(11)
N3 0.0273(16) 0.0286(15) 0.0357(19) 0.0011(13) -0.0066(14) -0.0024(13)
O1 0.0426(16) 0.0552(18) 0.0385(18) -0.0050(15) -0.0032(14) 0.0058(14)
Cl3 0.0839(8) 0.0429(6) 0.0379(6) -0.0048(5) -0.0062(6) 0.0251(6)
O2 0.074(2) 0.0358(16) 0.044(2) -0.0013(14) -0.0163(16) 0.0078(15)
Cl2 0.0442(6) 0.0367(5) 0.0488(7) -0.0014(5) -0.0091(5) -0.0054(4)
Cl1 0.0573(7) 0.0349(5) 0.0714(8) -0.0061(5) 0.0306(6) 0.0028(5)
Ni1 0.0310(3) 0.0284(3) 0.0307(4) 0.000 0.0023(3) 0.000

loop_
_atom_type_symbol
_atom_type_description
_atom_type_scat_dispersion_real
_atom_type_scat_dispersion_imag
_atom_type_scat_source
C C 0.0033 0.0016 'International Tables Vol C Tables 4.2.6.8 and 6.1.1.4'
H H 0.0000 0.0000 'International Tables Vol C Tables 4.2.6.8 and 6.1.1.4'
N N 0.0061 0.0033 'International Tables Vol C Tables 4.2.6.8 and 6.1.1.4'
O O 0.0106 0.0060 'International Tables Vol C Tables 4.2.6.8 and 6.1.1.4'
Cl Cl 0.1484 0.1585 'International Tables Vol C Tables 4.2.6.8 and 6.1.1.4'
Ni Ni 0.3393 1.1124 'International Tables Vol C Tables 4.2.6.8 and 6.1.1.4'

loop_
_geom_angle_atom_site_label_1
_geom_angle_atom_site_label_2
_geom_angle_atom_site_label_3
_geom_angle
_geom_angle_site_symmetry_1
_geom_angle_site_symmetry_3
C015 C901 C902 124.5(3) . .
C015 C901 N4 118.0(3) . .
C902 C901 N4 117.4(3) . .
C901 C902 C035 116.7(3) . .
C901 C902 C017 123.5(3) . .
C035 C902 C017 119.7(3) . .
N2 C013 C023 110.2(3) . .
N2 C013 H01A 109.6 . .
C023 C013 H01A 109.6 . .
N2 C013 H01B 109.6 . .
C023 C013 H01B 109.6 . .
H01A C013 H01B 108.1 . .
C035 C014 C025 120.8(3) . .
C035 C014 H014 119.6 . .
C025 C014 H014 119.6 . .
C901 C015 C025 116.5(3) . .
C901 C015 C027 122.4(3) . .
C025 C015 C027 121.1(3) . .
C039 C016 C021 116.2(4) . .
C039 C016 C036 120.5(4) . .
C021 C016 C036 123.2(3) . .
C902 C017 C041 112.7(3) . .
C902 C017 C044 109.7(3) . .
C041 C017 C044 111.2(3) . .
C902 C017 H017 107.7 . .
C041 C017 H017 107.7 . .
C044 C017 H017 107.7 . .
C031 C900 N4 107.0(3) . .
C031 C900 H018 126.5 . .
N4 C900 H018 126.5 . .
C026 C019 C042 110.1(3) . .
C026 C019 C038 113.1(4) . .
C042 C019 C038 110.2(4) . .
C026 C019 H019 107.7 . .
C042 C019 H019 107.7 . .
C038 C019 H019 107.7 . .
N1 C1 N2 108.1(3) . .
N1 C1 H1 125.9 . .
N2 C1 H1 125.9 . .
C016 C021 C026 124.0(3) . .
C016 C021 N1 118.1(3) . .
C026 C021 N1 117.9(3) . .
N3 C18 N4 108.2(3) . .
N3 C18 H18 125.9 . .
N4 C18 H18 125.9 . .
O1 C023 C013 112.7(3) . .
O1 C023 H02A 109.1 . .
C013 C023 H02A 109.1 . .
O1 C023 H02B 109.1 . .
C013 C023 H02B 109.1 . .
H02A C023 H02B 107.8 . .
N3 C024 C037 111.5(3) . .
N3 C024 H02C 109.3 . .
C037 C024 H02C 109.3 . .
N3 C024 H02D 109.3 . .
C037 C024 H02D 109.3 . .
H02C C024 H02D 108.0 . .
C014 C025 C015 120.7(3) . .
C014 C025 H025 119.6 . .
C015 C025 H025 119.6 . .
C030 C026 C021 115.9(4) . .
C030 C026 C019 121.6(4) . .
C021 C026 C019 122.4(3) . .
C015 C027 C028 113.1(3) . .
C015 C027 C034 109.0(3) . .
C028 C027 C034 111.7(3) . .
C015 C027 H027 107.6 . .
C028 C027 H027 107.6 . .
C034 C027 H027 107.6 . .
C027 C028 H02E 109.5 . .
C027 C028 H02F 109.5 . .
H02E C028 H02F 109.5 . .
C027 C028 H02G 109.5 . .
H02E C028 H02G 109.5 . .
H02F C028 H02G 109.5 . .
C032 C029 N1 106.5(3) . .
C032 C029 H029 126.7 . .
N1 C029 H029 126.7 . .
C033 C030 C026 121.5(4) . .
C033 C030 H030 119.3 . .
C026 C030 H030 119.3 . .
C900 C031 N3 107.7(3) . .
C900 C031 H031 126.2 . .
N3 C031 H031 126.2 . .
C029 C032 N2 107.9(3) . .
C029 C032 H032 126.1 . .
N2 C032 H032 126.1 . .
C030 C033 C039 120.5(4) . .
C030 C033 H033 119.8 . .
C039 C033 H033 119.8 . .
C027 C034 H03A 109.5 . .
C027 C034 H03B 109.5 . .
H03A C034 H03B 109.5 . .
C027 C034 H03C 109.5 . .
H03A C034 H03C 109.5 . .
H03B C034 H03C 109.5 . .
C014 C035 C902 120.7(3) . .
C014 C035 H035 119.7 . .
C902 C035 H035 119.7 . .
C016 C036 C040 112.3(4) . .
C016 C036 C043 111.0(3) . .
C040 C036 C043 110.0(4) . .
C016 C036 H036 107.8 . .
C040 C036 H036 107.8 . .
C043 C036 H036 107.8 . .
O2 C037 C024 108.5(3) . .
O2 C037 H03D 110.0 . .
C024 C037 H03D 110.0 . .
O2 C037 H03E 110.0 . .
C024 C037 H03E 110.0 . .
H03D C037 H03E 108.4 . .
C019 C038 H03F 109.5 . .
C019 C038 H03G 109.5 . .
H03F C038 H03G 109.5 . .
C019 C038 H03H 109.5 . .
H03F C038 H03H 109.5 . .
H03G C038 H03H 109.5 . .
C033 C039 C016 121.8(4) . .
C033 C039 H039 119.1 . .
C016 C039 H039 119.1 . .
C036 C040 H04A 109.5 . .
C036 C040 H04B 109.5 . .
H04A C040 H04B 109.5 . .
C036 C040 H04C 109.5 . .
H04A C040 H04C 109.5 . .
H04B C040 H04C 109.5 . .
C017 C041 H04D 109.5 . .
C017 C041 H04E 109.5 . .
H04D C041 H04E 109.5 . .
C017 C041 H04F 109.5 . .
H04D C041 H04F 109.5 . .
H04E C041 H04F 109.5 . .
C019 C042 H04G 109.5 . .
C019 C042 H04H 109.5 . .
H04G C042 H04H 109.5 . .
C019 C042 H04I 109.5 . .
H04G C042 H04I 109.5 . .
H04H C042 H04I 109.5 . .
C036 C043 H04J 109.5 . .
C036 C043 H04K 109.5 . .
H04J C043 H04K 109.5 . .
C036 C043 H04L 109.5 . .
H04J C043 H04L 109.5 . .
H04K C043 H04L 109.5 . .
C017 C044 H04M 109.5 . .
C017 C044 H04N 109.5 . .
H04M C044 H04N 109.5 . .
C017 C044 H04O 109.5 . .
H04M C044 H04O 109.5 . .
H04N C044 H04O 109.5 . .
C1 N1 C029 109.0(3) . .
C1 N1 C021 124.5(3) . .
C029 N1 C021 126.3(3) . .
C1 N2 C032 108.5(3) . .
C1 N2 C013 123.5(3) . .
C032 N2 C013 127.9(3) . .
C18 N4 C900 108.3(3) . .
C18 N4 C901 127.1(3) . .
C900 N4 C901 124.6(3) . .
C18 N3 C031 108.9(3) . .
C18 N3 C024 126.5(3) . .
C031 N3 C024 124.6(3) . .
C023 O1 H1A 110(3) . .
C037 O2 H2A 112(3) . .
Cl1 Ni1 Cl1 103.94(6) . 4_757
Cl1 Ni1 Cl2 108.24(4) . .
Cl1 Ni1 Cl2 106.51(4) 4_757 .
Cl1 Ni1 Cl2 106.51(4) . 4_757
Cl1 Ni1 Cl2 108.24(4) 4_757 4_757
Cl2 Ni1 Cl2 122.01(6) . 4_757

loop_
_geom_bond_atom_site_label_1
_geom_bond_atom_site_label_2
_geom_bond_distance
_geom_bond_site_symmetry_2
C901 C015 1.385(5) .
C901 C902 1.391(5) .
C901 N4 1.455(4) .
C902 C035 1.400(5) .
C902 C017 1.516(5) .
C013 N2 1.472(4) .
C013 C023 1.505(5) .
C013 H01A 0.9700 .
C013 H01B 0.9700 .
C014 C035 1.373(5) .
C014 C025 1.388(5) .
C014 H014 0.9300 .
C015 C025 1.400(5) .
C015 C027 1.514(5) .
C016 C039 1.389(5) .
C016 C021 1.392(5) .
C016 C036 1.510(5) .
C017 C041 1.518(5) .
C017 C044 1.521(6) .
C017 H017 0.9800 .
C900 C031 1.342(5) .
C900 N4 1.372(4) .
C900 H018 0.9300 .
C019 C026 1.521(5) .
C019 C042 1.527(6) .
C019 C038 1.537(6) .
C019 H019 0.9800 .
C1 N1 1.328(4) .
C1 N2 1.331(4) .
C1 H1 0.9300 .
C021 C026 1.405(5) .
C021 N1 1.449(4) .
C18 N3 1.324(4) .
C18 N4 1.338(4) .
C18 H18 0.9300 .
C023 O1 1.406(5) .
C023 H02A 0.9700 .
C023 H02B 0.9700 .
C024 N3 1.484(4) .
C024 C037 1.490(6) .
C024 H02C 0.9700 .
C024 H02D 0.9700 .
C025 H025 0.9300 .
C026 C030 1.397(5) .
C027 C028 1.520(5) .
C027 C034 1.536(6) .
C027 H027 0.9800 .
C028 H02E 0.9600 .
C028 H02F 0.9600 .
C028 H02G 0.9600 .
C029 C032 1.339(5) .
C029 N1 1.381(4) .
C029 H029 0.9300 .
C030 C033 1.367(6) .
C030 H030 0.9300 .
C031 N3 1.361(4) .
C031 H031 0.9300 .
C032 N2 1.374(4) .
C032 H032 0.9300 .
C033 C039 1.370(6) .
C033 H033 0.9300 .
C034 H03A 0.9600 .
C034 H03B 0.9600 .
C034 H03C 0.9600 .
C035 H035 0.9300 .
C036 C040 1.528(5) .
C036 C043 1.537(6) .
C036 H036 0.9800 .
C037 O2 1.430(5) .
C037 H03D 0.9700 .
C037 H03E 0.9700 .
C038 H03F 0.9600 .
C038 H03G 0.9600 .
C038 H03H 0.9600 .
C039 H039 0.9300 .
C040 H04A 0.9600 .
C040 H04B 0.9600 .
C040 H04C 0.9600 .
C041 H04D 0.9600 .
C041 H04E 0.9600 .
C041 H04F 0.9600 .
C042 H04G 0.9600 .
C042 H04H 0.9600 .
C042 H04I 0.9600 .
C043 H04J 0.9600 .
C043 H04K 0.9600 .
C043 H04L 0.9600 .
C044 H04M 0.9600 .
C044 H04N 0.9600 .
C044 H04O 0.9600 .
O1 H1A 0.91(5) .
O2 H2A 0.92(4) .
Cl2 Ni1 2.2659(10) .
Cl1 Ni1 2.2622(11) .
Ni1 Cl1 2.2622(11) 4_757
Ni1 Cl2 2.2659(10) 4_757
